data_7100762
loop_
_publ_author_name
L.Weber
P.Bayer
H.-G.Stammler
B.Neumann

_publ_section_title
;
Synthesis and Molecular Structure of
Dicarbonylcyclopentadienyl-[1-(pentamethylcyclopentadienyldicarbonyliron)
-3,3-bis(trimethylsilyl)-h3-1-arsa-2-phosphaallyl]molybdenum,
the First Complex featuring an h3-Arsaphosphaallyl Ligand.
;
_journal_name_full 'Chemical Communications'
_journal_paper_doi 10.1039/b414621b
_journal_year 2005
_chemical_formula_moiety 'C26 H38 As Fe Mo O4 P Si2'
_chemical_formula_sum 'C26 H38 As Fe Mo O4 P Si2'
_chemical_formula_weight 728.42
_space_group_IT_number 14
_symmetry_cell_setting monoclinic
_symmetry_space_group_name_Hall '-P 2yn'
_symmetry_space_group_name_H-M 'P 1 21/n 1'
_cell_angle_alpha 90.00
_cell_angle_beta 104.2460(8)
_cell_angle_gamma 90.00
_cell_formula_units_Z 4
_cell_length_a 12.96200(10)
_cell_length_b 18.3280(2)
_cell_length_c 13.7430(2)
_cell_measurement_temperature 100(2)
_cell_volume 3164.49(6)
_diffrn_ambient_temperature 100(2)
_exptl_crystal_density_diffrn 1.529
_cod_depositor_comments
;
The following automatic conversions were performed:
'_symmetry_cell_setting' value 'Monoclinic' changed to 'monoclinic'
according to '/home/saulius/struct/CIF-dictionaries/cif_core.dic'
dictionary named 'cif_core.dic' version 2.4.1 from 2010-06-29.

Automatic conversion script
Id: cif_fix_enum 1527 2010-12-29 10:47:43Z saulius 
;
_cod_original_sg_symbol_H-M 'P 21/n'
_cod_database_code 7100762

loop_
_symmetry_equiv_pos_as_xyz
'x, y, z'
'-x+1/2, y+1/2, -z+1/2'
'-x, -y, -z'
'x-1/2, -y-1/2, z-1/2'

loop_
_atom_site_label
_atom_site_type_symbol
_atom_site_fract_x
_atom_site_fract_y
_atom_site_fract_z
_atom_site_U_iso_or_equiv
_atom_site_adp_type
_atom_site_occupancy
_atom_site_symmetry_multiplicity
_atom_site_calc_flag
_atom_site_refinement_flags
_atom_site_disorder_assembly
_atom_site_disorder_group
As1 As 0.480179(19) 0.158421(13) 0.289061(16) 0.02797(6) Uani 1 1 d . . .
Mo1 Mo 0.578133(15) 0.127127(10) 0.136582(13) 0.02375(5) Uani 1 1 d . . .
Fe1 Fe 0.38584(3) 0.272809(18) 0.27324(2) 0.02531(7) Uani 1 1 d . . .
P1 P 0.65249(5) 0.18568(3) 0.30288(4) 0.02951(12) Uani 1 1 d . . .
Si1 Si 0.67103(5) 0.01816(3) 0.37297(4) 0.02668(12) Uani 1 1 d . . .
Si2 Si 0.84768(6) 0.10242(4) 0.29054(7) 0.04267(18) Uani 1 1 d . . .
O1 O 0.27123(18) 0.23376(12) 0.07008(14) 0.0515(5) Uani 1 1 d . . .
O2 O 0.55115(19) 0.35643(11) 0.21530(18) 0.0550(6) Uani 1 1 d . . .
O3 O 0.35728(15) 0.05216(11) 0.10688(15) 0.0453(5) Uani 1 1 d . . .
O4 O 0.64240(18) -0.03628(10) 0.13116(14) 0.0468(5) Uani 1 1 d . . .
C1 C 0.24383(18) 0.30749(14) 0.30577(16) 0.0293(5) Uani 1 1 d . . .
C2 C 0.27874(18) 0.24097(13) 0.35860(16) 0.0288(4) Uani 1 1 d . . .
C3 C 0.37997(17) 0.25523(13) 0.42572(15) 0.0277(4) Uani 1 1 d . . .
C4 C 0.40876(17) 0.32839(13) 0.41168(16) 0.0290(5) Uani 1 1 d . . .
C5 C 0.32306(18) 0.36162(13) 0.33797(16) 0.0296(5) Uani 1 1 d . . .
C6 C 0.1379(2) 0.31737(17) 0.23250(18) 0.0409(6) Uani 1 1 d . . .
H6A H 0.0844 0.3309 0.2688 0.061 Uiso 1 1 calc R . .
H6B H 0.1168 0.2716 0.1961 0.061 Uiso 1 1 calc R . .
H6C H 0.1432 0.3560 0.1847 0.061 Uiso 1 1 calc R . .
C7 C 0.2176(2) 0.17108(16) 0.3517(2) 0.0413(6) Uani 1 1 d . . .
H7A H 0.2673 0.1299 0.3645 0.062 Uiso 1 1 calc R . .
H7B H 0.1703 0.1664 0.2844 0.062 Uiso 1 1 calc R . .
H7C H 0.1752 0.1712 0.4017 0.062 Uiso 1 1 calc R . .
C8 C 0.4410(2) 0.20299(16) 0.50272(17) 0.0382(6) Uani 1 1 d . . .
H8A H 0.4209 0.2102 0.5663 0.057 Uiso 1 1 calc R . .
H8B H 0.5175 0.2118 0.5128 0.057 Uiso 1 1 calc R . .
H8C H 0.4245 0.1528 0.4794 0.057 Uiso 1 1 calc R . .
C9 C 0.5072(2) 0.36647(17) 0.4694(2) 0.0432(6) Uani 1 1 d . . .
H9A H 0.5259 0.4055 0.4281 0.065 Uiso 1 1 calc R . .
H9B H 0.5660 0.3314 0.4869 0.065 Uiso 1 1 calc R . .
H9C H 0.4942 0.3874 0.5309 0.065 Uiso 1 1 calc R . .
C10 C 0.3165(2) 0.44010(14) 0.3061(2) 0.0413(6) Uani 1 1 d . . .
H10A H 0.2703 0.4445 0.2382 0.062 Uiso 1 1 calc R . .
H10B H 0.3879 0.4580 0.3066 0.062 Uiso 1 1 calc R . .
H10C H 0.2871 0.4691 0.3528 0.062 Uiso 1 1 calc R . .
C11 C 0.3189(2) 0.24759(14) 0.14984(17) 0.0360(5) Uani 1 1 d . . .
C12 C 0.4875(2) 0.32136(13) 0.23761(19) 0.0365(5) Uani 1 1 d . . .
C13 C 0.70251(17) 0.09560(12) 0.29318(16) 0.0259(4) Uani 1 1 d . . .
C14 C 0.5336(2) -0.02187(15) 0.3369(2) 0.0425(6) Uani 1 1 d . . .
H14A H 0.5180 -0.0384 0.2670 0.064 Uiso 1 1 calc R . .
H14B H 0.4816 0.0153 0.3441 0.064 Uiso 1 1 calc R . .
H14C H 0.5294 -0.0634 0.3807 0.064 Uiso 1 1 calc R . .
C15 C 0.6934(3) 0.05053(17) 0.50575(19) 0.0496(7) Uani 1 1 d . . .
H15A H 0.6780 0.0108 0.5478 0.074 Uiso 1 1 calc R . .
H15B H 0.6462 0.0919 0.5084 0.074 Uiso 1 1 calc R . .
H15C H 0.7677 0.0659 0.5306 0.074 Uiso 1 1 calc R . .
C16 C 0.7572(2) -0.06415(13) 0.37220(19) 0.0342(5) Uani 1 1 d . . .
H16A H 0.8322 -0.0498 0.3925 0.051 Uiso 1 1 calc R . .
H16B H 0.7415 -0.0850 0.3045 0.051 Uiso 1 1 calc R . .
H16C H 0.7427 -0.1006 0.4193 0.051 Uiso 1 1 calc R . .
C17 C 0.9345(3) 0.0885(2) 0.4209(3) 0.0815(14) Uani 1 1 d . . .
H17A H 0.9260 0.0385 0.4428 0.122 Uiso 1 1 calc R . .
H17B H 0.9136 0.1230 0.4671 0.122 Uiso 1 1 calc R . .
H17C H 1.0091 0.0969 0.4205 0.122 Uiso 1 1 calc R . .
C18 C 0.8860(3) 0.03521(19) 0.2034(3) 0.0680(11) Uani 1 1 d . . .
H18A H 0.8405 0.0420 0.1356 0.102 Uiso 1 1 calc R . .
H18B H 0.8770 -0.0144 0.2265 0.102 Uiso 1 1 calc R . .
H18C H 0.9605 0.0429 0.2024 0.102 Uiso 1 1 calc R . .
C19 C 0.8874(2) 0.19563(18) 0.2538(3) 0.0591(9) Uani 1 1 d . . .
H19A H 0.9651 0.1983 0.2666 0.089 Uiso 1 1 calc R . .
H19B H 0.8622 0.2330 0.2934 0.089 Uiso 1 1 calc R . .
H19C H 0.8556 0.2039 0.1822 0.089 Uiso 1 1 calc R . .
C20 C 0.4396(2) 0.08160(13) 0.12611(17) 0.0322(5) Uani 1 1 d . . .
C21 C 0.6203(2) 0.02444(13) 0.13717(17) 0.0322(5) Uani 1 1 d . . .
C22 C 0.6458(2) 0.23131(14) 0.0708(2) 0.0420(6) Uani 1 1 d . . .
H22 H 0.6883 0.2666 0.1131 0.050 Uiso 1 1 calc R . .
C23 C 0.6830(2) 0.16781(15) 0.0318(2) 0.0441(6) Uani 1 1 d . . .
H23 H 0.7551 0.1526 0.0436 0.053 Uiso 1 1 calc R . .
C24 C 0.5939(3) 0.13121(14) -0.02760(19) 0.0428(7) Uani 1 1 d . . .
H24 H 0.5957 0.0869 -0.0629 0.051 Uiso 1 1 calc R . .
C25 C 0.5023(3) 0.17107(14) -0.02583(18) 0.0406(6) Uani 1 1 d . . .
H25 H 0.4314 0.1589 -0.0599 0.049 Uiso 1 1 calc R . .
C26 C 0.5342(2) 0.23250(14) 0.03558(18) 0.0392(6) Uani 1 1 d . . .
H26 H 0.4882 0.2687 0.0507 0.047 Uiso 1 1 calc R . .

loop_
_atom_site_aniso_label
_atom_site_aniso_U_11
_atom_site_aniso_U_22
_atom_site_aniso_U_33
_atom_site_aniso_U_23
_atom_site_aniso_U_13
_atom_site_aniso_U_12
As1 0.03548(13) 0.03065(12) 0.02263(11) 0.00270(8) 0.01642(9) 0.00491(9)
Mo1 0.03259(10) 0.02252(9) 0.02037(8) -0.00335(6) 0.01461(7) -0.00680(7)
Fe1 0.02881(16) 0.03075(16) 0.01943(14) 0.00139(11) 0.01176(12) 0.00308(12)
P1 0.0367(3) 0.0247(3) 0.0271(3) -0.0072(2) 0.0079(2) -0.0020(2)
Si1 0.0312(3) 0.0280(3) 0.0242(3) -0.0001(2) 0.0135(2) 0.0002(2)
Si2 0.0270(3) 0.0370(4) 0.0659(5) 0.0103(4) 0.0150(3) -0.0056(3)
O1 0.0629(13) 0.0635(14) 0.0244(9) -0.0034(9) 0.0036(9) 0.0065(11)
O2 0.0746(15) 0.0349(10) 0.0737(15) -0.0107(10) 0.0532(13) -0.0146(10)
O3 0.0399(10) 0.0516(12) 0.0431(10) 0.0020(9) 0.0079(8) -0.0178(9)
O4 0.0788(14) 0.0293(9) 0.0326(9) -0.0060(7) 0.0141(9) 0.0015(9)
C1 0.0265(10) 0.0431(13) 0.0208(9) 0.0031(9) 0.0105(8) 0.0066(9)
C2 0.0294(11) 0.0394(12) 0.0207(9) 0.0035(9) 0.0122(8) 0.0031(9)
C3 0.0261(10) 0.0409(12) 0.0186(9) 0.0011(8) 0.0101(8) 0.0076(9)
C4 0.0249(10) 0.0406(12) 0.0238(10) -0.0057(9) 0.0108(8) 0.0044(9)
C5 0.0310(11) 0.0372(12) 0.0243(10) -0.0002(9) 0.0142(9) 0.0079(9)
C6 0.0299(12) 0.0641(18) 0.0277(11) 0.0077(11) 0.0052(9) 0.0069(12)
C7 0.0449(15) 0.0477(15) 0.0352(13) 0.0039(11) 0.0170(11) -0.0077(12)
C8 0.0421(14) 0.0535(15) 0.0205(10) 0.0065(10) 0.0107(9) 0.0180(12)
C9 0.0340(13) 0.0578(17) 0.0378(13) -0.0155(12) 0.0086(11) -0.0026(12)
C10 0.0500(15) 0.0373(13) 0.0429(14) 0.0022(11) 0.0237(12) 0.0100(12)
C11 0.0460(14) 0.0402(13) 0.0243(11) 0.0026(9) 0.0134(10) 0.0065(11)
C12 0.0500(15) 0.0297(12) 0.0383(13) -0.0044(10) 0.0272(12) 0.0006(11)
C13 0.0289(11) 0.0249(10) 0.0257(10) -0.0045(8) 0.0102(8) -0.0037(8)
C14 0.0340(13) 0.0414(14) 0.0559(16) 0.0191(12) 0.0185(12) -0.0041(11)
C15 0.075(2) 0.0501(16) 0.0248(12) 0.0003(11) 0.0150(13) 0.0150(15)
C16 0.0392(13) 0.0309(12) 0.0376(12) 0.0026(10) 0.0191(10) 0.0034(10)
C17 0.0441(18) 0.070(2) 0.108(3) 0.037(2) -0.0242(19) -0.0241(17)
C18 0.061(2) 0.0525(19) 0.114(3) 0.0194(19) 0.065(2) 0.0136(16)
C19 0.0357(15) 0.0508(18) 0.087(2) 0.0192(17) 0.0077(15) -0.0180(13)
C20 0.0379(13) 0.0343(12) 0.0255(10) 0.0007(9) 0.0101(9) -0.0074(10)
C21 0.0489(14) 0.0282(11) 0.0230(10) -0.0034(8) 0.0153(10) -0.0040(10)
C22 0.0642(18) 0.0330(12) 0.0365(13) -0.0023(10) 0.0272(13) -0.0194(12)
C23 0.0570(17) 0.0442(15) 0.0440(15) 0.0056(12) 0.0371(13) -0.0054(13)
C24 0.078(2) 0.0309(12) 0.0282(12) -0.0011(9) 0.0299(13) -0.0042(13)
C25 0.0627(17) 0.0358(13) 0.0251(11) 0.0047(9) 0.0145(11) -0.0084(12)
C26 0.0641(18) 0.0299(12) 0.0314(12) 0.0049(9) 0.0270(12) 0.0000(11)

loop_
_geom_bond_atom_site_label_1
_geom_bond_atom_site_label_2
_geom_bond_distance
_geom_bond_site_symmetry_2
_geom_bond_publ_flag
As1 P1 2.2507(7) . ?
As1 Fe1 2.4098(4) . ?
As1 Mo1 2.7644(3) . ?
Mo1 C20 1.953(2) . ?
Mo1 C21 1.959(2) . ?
Mo1 C24 2.316(2) . ?
Mo1 C23 2.332(2) . ?
Mo1 C25 2.349(3) . ?
Mo1 C26 2.365(2) . ?
Mo1 C22 2.371(2) . ?
Mo1 C13 2.420(2) . ?
Mo1 P1 2.4940(6) . ?
Fe1 C12 1.757(3) . ?
Fe1 C11 1.766(2) . ?
Fe1 C1 2.097(2) . ?
Fe1 C2 2.108(2) . ?
Fe1 C5 2.112(2) . ?
Fe1 C4 2.114(2) . ?
Fe1 C3 2.140(2) . ?
P1 C13 1.791(2) . ?
Si1 C15 1.872(3) . ?
Si1 C14 1.877(3) . ?
Si1 C16 1.878(2) . ?
Si1 C13 1.898(2) . ?
Si2 C18 1.868(4) . ?
Si2 C17 1.884(4) . ?
Si2 C19 1.889(3) . ?
Si2 C13 1.895(2) . ?
O1 C11 1.146(3) . ?
O2 C12 1.146(3) . ?
O3 C20 1.167(3) . ?
O4 C21 1.157(3) . ?
C1 C5 1.418(3) . ?
C1 C2 1.434(3) . ?
C1 C6 1.501(3) . ?
C2 C3 1.430(3) . ?
C2 C7 1.497(4) . ?
C3 C4 1.418(3) . ?
C3 C8 1.500(3) . ?
C4 C5 1.441(3) . ?
C4 C9 1.499(3) . ?
C5 C10 1.500(3) . ?
C6 H6A 0.9800 . ?
C6 H6B 0.9800 . ?
C6 H6C 0.9800 . ?
C7 H7A 0.9800 . ?
C7 H7B 0.9800 . ?
C7 H7C 0.9800 . ?
C8 H8A 0.9800 . ?
C8 H8B 0.9800 . ?
C8 H8C 0.9800 . ?
C9 H9A 0.9800 . ?
C9 H9B 0.9800 . ?
C9 H9C 0.9800 . ?
C10 H10A 0.9800 . ?
C10 H10B 0.9800 . ?
C10 H10C 0.9800 . ?
C14 H14A 0.9800 . ?
C14 H14B 0.9800 . ?
C14 H14C 0.9800 . ?
C15 H15A 0.9800 . ?
C15 H15B 0.9800 . ?
C15 H15C 0.9800 . ?
C16 H16A 0.9800 . ?
C16 H16B 0.9800 . ?
C16 H16C 0.9800 . ?
C17 H17A 0.9800 . ?
C17 H17B 0.9800 . ?
C17 H17C 0.9800 . ?
C18 H18A 0.9800 . ?
C18 H18B 0.9800 . ?
C18 H18C 0.9800 . ?
C19 H19A 0.9800 . ?
C19 H19B 0.9800 . ?
C19 H19C 0.9800 . ?
C22 C26 1.408(4) . ?
C22 C23 1.415(4) . ?
C22 H22 0.9500 . ?
C23 C24 1.410(4) . ?
C23 H23 0.9500 . ?
C24 C25 1.399(4) . ?
C24 H24 0.9500 . ?
C25 C26 1.407(4) . ?
C25 H25 0.9500 . ?
C26 H26 0.9500 . ?
